data_1550090
loop_
_publ_author_name
'Bismillah, Aisha N.'
'Sturala, Jiri'
'Chapin, Brette M.'
'Yufit, Dmitry S.'
'Hodgkinson, Paul'
'McGonigal, Paul R.'

_publ_section_title
;
 Shape-selective crystallisation of fluxional carbon cages.
;
_journal_issue 46
_journal_name_full 'Chemical science'
_journal_page_first 8631
_journal_page_last 8636
_journal_paper_doi 10.1039/c8sc04303e
_journal_volume 9
_journal_year 2018
_chemical_formula_moiety 'C21 H17 F O'
_chemical_formula_sum 'C21 H17 F O'
_chemical_formula_weight 304.35
_chemical_name_systematic
;
(+/-)9-(4-Fluorophenyl)-1-phenyltricyclo[3.3.1.0^2,8^]nona-3,6-dien-9-ol
;
_space_group_crystal_system monoclinic
_space_group_IT_number 14
_space_group_name_Hall '-P 2yn'
_space_group_name_H-M_alt 'P 1 21/n 1'
_symmetry_space_group_name_Hall '-P 2yn'
_symmetry_space_group_name_H-M 'P 1 21/n 1'
_atom_sites_solution_hydrogens difmap
_atom_sites_solution_primary direct
_audit_creation_date 2018-06-28
_audit_creation_method
;
Olex2 1.2-beta
(compiled 2018.05.29 svn.r3508 for OlexSys, GUI svn.r5506)
;
_audit_update_record
;
2018-07-23 deposited with the CCDC.
2018-10-22 downloaded from the CCDC.
;
_cell_angle_alpha 90
_cell_angle_beta 92.931(2)
_cell_angle_gamma 90
_cell_formula_units_Z 4
_cell_length_a 9.7901(6)
_cell_length_b 6.2016(4)
_cell_length_c 24.0401(14)
_cell_measurement_reflns_used 5033
_cell_measurement_temperature 130.0
_cell_measurement_theta_max 28.33
_cell_measurement_theta_min 2.29
_cell_volume 1457.67(16)
_computing_cell_refinement 'SAINT V8.38A (Bruker AXS, 2016)'
_computing_data_collection 'APEX3 v.2017.3_0 (Bruker AXS, 2017)'
_computing_data_reduction 'SAINT v8.38A (Bruker AXS, 2016)'
_computing_molecular_graphics 'Olex2 (Dolomanov et al., 2009)'
_computing_publication_material 'Olex2 (Dolomanov et al., 2009)'
_computing_structure_refinement 'ShelXL (Sheldrick, 2015)'
_computing_structure_solution 'XS (Sheldrick, 2008)'
_diffrn_ambient_temperature 130.0
_diffrn_detector 'Bruker PHOTON 100 CMOS'
_diffrn_detector_area_resol_mean 10.4
_diffrn_detector_type 'CMOS sensor'
_diffrn_measured_fraction_theta_full 1.000
_diffrn_measured_fraction_theta_max 1.000
_diffrn_measurement_device '3-circle diffractometer'
_diffrn_measurement_device_type 'Bruker D8 Venture'
_diffrn_measurement_method '\f and \w scans'
_diffrn_radiation_monochromator 'focusing mirrors'
_diffrn_radiation_probe x-ray
_diffrn_radiation_type MoK\a
_diffrn_radiation_wavelength 0.71073
_diffrn_reflns_av_R_equivalents 0.0693
_diffrn_reflns_av_unetI/netI 0.0535
_diffrn_reflns_Laue_measured_fraction_full 1.000
_diffrn_reflns_Laue_measured_fraction_max 1.000
_diffrn_reflns_limit_h_max 13
_diffrn_reflns_limit_h_min -13
_diffrn_reflns_limit_k_max 8
_diffrn_reflns_limit_k_min -8
_diffrn_reflns_limit_l_max 32
_diffrn_reflns_limit_l_min -32
_diffrn_reflns_number 26251
_diffrn_reflns_point_group_measured_fraction_full 1.000
_diffrn_reflns_point_group_measured_fraction_max 1.000
_diffrn_reflns_theta_full 25.242
_diffrn_reflns_theta_max 29.000
_diffrn_reflns_theta_min 2.209
_diffrn_source 'microfocus sealed X-ray tube'
_diffrn_source_type 'Incoatec I\mS microsource'
_diffrn_standards_number 0
_exptl_absorpt_coefficient_mu 0.092
_exptl_absorpt_correction_T_max 1.0000
_exptl_absorpt_correction_T_min 0.8948
_exptl_absorpt_correction_type multi-scan
_exptl_absorpt_process_details
;    
SADABS-2016/2 (Bruker,2016/2) was used for absorption correction. 
wR2(int) was 0.1358 before and 0.0530 after correction. 
The Ratio of minimum to maximum transmission is 0.8948. 
The \l/2 correction factor is Not present.
;
_exptl_crystal_colour 'clear colourless'
_exptl_crystal_colour_lustre clear
_exptl_crystal_colour_primary colourless
_exptl_crystal_density_diffrn 1.387
_exptl_crystal_description plank
_exptl_crystal_F_000 640
_exptl_crystal_size_max 0.39
_exptl_crystal_size_mid 0.11
_exptl_crystal_size_min 0.02
_refine_diff_density_max 0.272
_refine_diff_density_min -0.253
_refine_diff_density_rms 0.054
_refine_ls_extinction_method none
_refine_ls_goodness_of_fit_ref 1.031
_refine_ls_hydrogen_treatment refall
_refine_ls_matrix_type full
_refine_ls_number_parameters 276
_refine_ls_number_reflns 3888
_refine_ls_number_restraints 0
_refine_ls_restrained_S_all 1.031
_refine_ls_R_factor_all 0.0863
_refine_ls_R_factor_gt 0.0462
_refine_ls_shift/su_max 0.000
_refine_ls_shift/su_mean 0.000
_refine_ls_structure_factor_coef Fsqd
_refine_ls_weighting_details 'w=1/[\s^2^(Fo^2^)+(0.0400P)^2^+0.4900P] where P=(Fo^2^+2Fc^2^)/3'
_refine_ls_weighting_scheme calc
_refine_ls_wR_factor_gt 0.0910
_refine_ls_wR_factor_ref 0.1034
_reflns_Friedel_coverage 0.000
_reflns_number_gt 2638
_reflns_number_total 3888
_reflns_threshold_expression 'I > 2\s(I)'
_cod_data_source_file c8sc04303e2.cif
_cod_data_source_block 1e_18srv274
_cod_depositor_comments
;
The following automatic conversions were performed:

'_diffrn_radiation_probe' value 'X-ray' changed to 'x-ray' according
to
/home/data/users/saulius/crontab/automatic-downloads/rss-feeds/RSC/lib/dictionaries/cif_core.dic
dictionary named 'cif_core.dic' version 2.4.2 from 2011-04-26.

Automatic conversion script
Id: cif_fix_values 4973 2017-02-22 13:04:09Z antanas 

 Adding full bibliography for 1550083--1550094.cif.
;
_cod_database_code 1550090
_shelx_shelxl_version_number 2017/1
_shelx_space_group_comment
;
The symmetry employed for this shelxl refinement is uniquely defined
by the following loop, which should always be used as a source of
symmetry information in preference to the above space-group names.
They are only intended as comments.
;
_shelx_estimated_absorpt_t_max 0.998
_shelx_estimated_absorpt_t_min 0.965
_computing.bruker_data_scaling 'SADABS V2012/1 (Bruker AXS Inc.)'

_olex2_refinement_description
;
;
_olex2_submission_special_instructions 'No special instructions were received'

loop_
_space_group_symop_operation_xyz
'x, y, z'
'-x+1/2, y+1/2, -z+1/2'
'-x, -y, -z'
'x-1/2, -y-1/2, z-1/2'

loop_
_atom_site_label
_atom_site_type_symbol
_atom_site_fract_x
_atom_site_fract_y
_atom_site_fract_z
_atom_site_U_iso_or_equiv
_atom_site_adp_type
_atom_site_occupancy
_atom_site_site_symmetry_order
_atom_site_calc_flag
F1 F -0.38963(8) 0.04977(17) 0.43908(4) 0.0335(3) Uani 1 1 d
O1 O 0.05510(11) 0.72321(17) 0.38730(4) 0.0203(2) Uani 1 1 d
C1 C 0.19440(14) 0.5014(2) 0.44834(6) 0.0181(3) Uani 1 1 d
C2 C 0.30115(14) 0.3280(2) 0.45233(7) 0.0201(3) Uani 1 1 d
C3 C 0.30186(14) 0.1660(2) 0.40850(7) 0.0213(3) Uani 1 1 d
C4 C 0.23594(14) 0.1975(2) 0.35934(6) 0.0193(3) Uani 1 1 d
C5 C 0.16740(14) 0.4124(2) 0.34591(6) 0.0177(3) Uani 1 1 d
C6 C 0.29066(14) 0.5541(2) 0.33690(6) 0.0203(3) Uani 1 1 d
C7 C 0.36969(15) 0.6220(2) 0.38017(7) 0.0211(3) Uani 1 1 d
C8 C 0.33792(15) 0.5706(2) 0.43751(6) 0.0201(3) Uani 1 1 d
C9 C 0.09441(14) 0.5045(2) 0.39825(6) 0.0158(3) Uani 1 1 d
C10 C -0.03620(14) 0.3835(2) 0.40951(6) 0.0155(3) Uani 1 1 d
C11 C -0.03147(14) 0.1804(2) 0.43401(6) 0.0171(3) Uani 1 1 d
C12 C -0.14966(14) 0.0661(3) 0.44342(6) 0.0196(3) Uani 1 1 d
C13 C -0.27278(14) 0.1609(3) 0.42898(6) 0.0214(3) Uani 1 1 d
C14 C -0.28364(15) 0.3610(3) 0.40500(6) 0.0228(3) Uani 1 1 d
C15 C -0.16389(15) 0.4718(3) 0.39488(6) 0.0193(3) Uani 1 1 d
C16 C 0.06693(14) 0.4029(2) 0.29559(6) 0.0191(3) Uani 1 1 d
C17 C -0.01171(15) 0.2193(3) 0.28425(6) 0.0220(3) Uani 1 1 d
C18 C -0.10665(16) 0.2142(3) 0.23913(6) 0.0259(4) Uani 1 1 d
C19 C -0.12442(17) 0.3934(3) 0.20504(7) 0.0281(4) Uani 1 1 d
C20 C -0.04697(17) 0.5760(3) 0.21589(7) 0.0287(4) Uani 1 1 d
C21 C 0.04775(16) 0.5807(3) 0.26084(6) 0.0235(3) Uani 1 1 d
H1 H 0.131(2) 0.791(3) 0.3838(8) 0.046(6) Uiso 1 1 d
H1A H 0.1576(14) 0.549(2) 0.4830(6) 0.012(4) Uiso 1 1 d
H2 H 0.3345(15) 0.290(3) 0.4893(7) 0.020(4) Uiso 1 1 d
H3 H 0.3532(15) 0.039(3) 0.4163(6) 0.022(4) Uiso 1 1 d
H4 H 0.2406(16) 0.091(3) 0.3308(7) 0.024(4) Uiso 1 1 d
H6 H 0.3186(15) 0.578(2) 0.2981(6) 0.017(4) Uiso 1 1 d
H7 H 0.4535(16) 0.703(3) 0.3744(6) 0.020(4) Uiso 1 1 d
H8 H 0.3898(15) 0.644(3) 0.4678(7) 0.021(4) Uiso 1 1 d
H15 H -0.1687(16) 0.614(3) 0.3773(7) 0.026(4) Uiso 1 1 d
H11 H 0.0563(15) 0.117(2) 0.4439(6) 0.016(4) Uiso 1 1 d
H12 H -0.1459(16) -0.080(3) 0.4589(7) 0.024(4) Uiso 1 1 d
H14 H -0.3724(17) 0.424(3) 0.3957(7) 0.029(5) Uiso 1 1 d
H17 H 0.0000(16) 0.091(3) 0.3083(7) 0.024(4) Uiso 1 1 d
H18 H -0.1616(17) 0.082(3) 0.2321(7) 0.033(5) Uiso 1 1 d
H19 H -0.1955(15) 0.390(2) 0.1720(6) 0.015(4) Uiso 1 1 d
H20 H -0.0604(18) 0.704(3) 0.1918(7) 0.036(5) Uiso 1 1 d
H21 H 0.0996(16) 0.711(3) 0.2678(6) 0.021(4) Uiso 1 1 d

loop_
_atom_site_aniso_label
_atom_site_aniso_U_11
_atom_site_aniso_U_22
_atom_site_aniso_U_33
_atom_site_aniso_U_23
_atom_site_aniso_U_13
_atom_site_aniso_U_12
F1 0.0159(4) 0.0426(6) 0.0421(6) 0.0039(5) 0.0006(4) -0.0092(4)
O1 0.0213(5) 0.0137(5) 0.0262(6) 0.0007(4) 0.0039(4) 0.0028(4)
C1 0.0174(7) 0.0194(8) 0.0178(7) -0.0019(6) 0.0033(6) 0.0003(6)
C2 0.0170(7) 0.0198(8) 0.0235(8) 0.0044(6) 0.0003(6) -0.0018(6)
C3 0.0144(7) 0.0139(7) 0.0361(9) 0.0024(7) 0.0046(6) 0.0009(6)
C4 0.0178(7) 0.0148(7) 0.0260(8) -0.0025(6) 0.0093(6) -0.0002(6)
C5 0.0189(7) 0.0164(7) 0.0186(7) -0.0003(6) 0.0063(6) 0.0008(6)
C6 0.0208(7) 0.0159(7) 0.0250(8) 0.0019(6) 0.0099(6) 0.0021(6)
C7 0.0177(7) 0.0144(7) 0.0318(9) 0.0012(6) 0.0075(6) 0.0007(6)
C8 0.0179(7) 0.0175(8) 0.0248(8) -0.0005(6) 0.0013(6) -0.0013(6)
C9 0.0167(7) 0.0126(7) 0.0183(7) -0.0001(6) 0.0032(5) 0.0027(5)
C10 0.0162(7) 0.0183(7) 0.0122(6) -0.0024(5) 0.0017(5) 0.0017(6)
C11 0.0146(7) 0.0203(8) 0.0165(7) -0.0008(6) 0.0016(5) 0.0024(6)
C12 0.0201(7) 0.0205(8) 0.0183(7) -0.0003(6) 0.0022(6) -0.0013(6)
C13 0.0144(7) 0.0304(9) 0.0196(8) -0.0036(6) 0.0014(6) -0.0051(6)
C14 0.0157(7) 0.0308(9) 0.0216(8) -0.0013(7) -0.0035(6) 0.0048(7)
C15 0.0201(7) 0.0214(8) 0.0164(7) 0.0003(6) -0.0002(6) 0.0035(6)
C16 0.0206(7) 0.0216(8) 0.0160(7) -0.0022(6) 0.0076(6) 0.0011(6)
C17 0.0241(8) 0.0233(8) 0.0192(7) -0.0019(6) 0.0072(6) 0.0002(7)
C18 0.0236(8) 0.0321(9) 0.0228(8) -0.0070(7) 0.0075(6) -0.0030(7)
C19 0.0265(8) 0.0389(10) 0.0191(8) -0.0037(7) 0.0025(6) 0.0008(8)
C20 0.0327(9) 0.0332(10) 0.0205(8) 0.0039(7) 0.0026(7) 0.0018(8)
C21 0.0283(8) 0.0240(9) 0.0187(8) -0.0003(7) 0.0056(6) -0.0012(7)

loop_
_atom_type_symbol
_atom_type_description
_atom_type_scat_dispersion_real
_atom_type_scat_dispersion_imag
_atom_type_scat_source
C C 0.0033 0.0016 'International Tables Vol C Tables 4.2.6.8 and 6.1.1.4'
H H 0.0000 0.0000 'International Tables Vol C Tables 4.2.6.8 and 6.1.1.4'
F F 0.0171 0.0103 'International Tables Vol C Tables 4.2.6.8 and 6.1.1.4'
O O 0.0106 0.0060 'International Tables Vol C Tables 4.2.6.8 and 6.1.1.4'

loop_
_geom_angle_atom_site_label_1
_geom_angle_atom_site_label_2
_geom_angle_atom_site_label_3
_geom_angle
C9 O1 H1 104.8(14)
C2 C1 C8 63.98(10)
C2 C1 C9 118.75(13)
C2 C1 H1A 116.8(8)
C8 C1 C9 115.51(12)
C8 C1 H1A 116.9(8)
C9 C1 H1A 115.2(8)
C1 C2 C8 58.18(9)
C1 C2 H2 116.0(9)
C3 C2 C1 118.53(13)
C3 C2 C8 118.73(13)
C3 C2 H2 119.1(10)
C8 C2 H2 111.7(10)
C2 C3 H3 116.8(10)
C4 C3 C2 121.40(14)
C4 C3 H3 121.7(10)
C3 C4 C5 120.39(14)
C3 C4 H4 119.8(10)
C5 C4 H4 119.4(10)
C4 C5 C9 111.07(12)
C4 C5 C16 113.32(12)
C6 C5 C4 101.10(11)
C6 C5 C9 107.37(11)
C6 C5 C16 113.31(12)
C16 C5 C9 110.24(11)
C5 C6 H6 118.6(9)
C7 C6 C5 120.38(13)
C7 C6 H6 120.5(9)
C6 C7 C8 121.58(14)
C6 C7 H7 120.7(9)
C8 C7 H7 117.7(9)
C1 C8 C2 57.83(9)
C1 C8 H8 117.3(9)
C2 C8 H8 112.9(10)
C7 C8 C1 118.06(13)
C7 C8 C2 118.56(13)
C7 C8 H8 118.1(9)
O1 C9 C1 108.40(11)
O1 C9 C5 108.88(11)
O1 C9 C10 106.26(11)
C1 C9 C5 109.13(11)
C1 C9 C10 111.61(11)
C10 C9 C5 112.42(11)
C11 C10 C9 120.86(12)
C11 C10 C15 118.23(13)
C15 C10 C9 120.91(13)
C10 C11 H11 118.9(9)
C12 C11 C10 121.51(13)
C12 C11 H11 119.6(9)
C11 C12 H12 121.3(9)
C13 C12 C11 118.09(15)
C13 C12 H12 120.6(9)
F1 C13 C12 118.17(14)
F1 C13 C14 118.90(13)
C12 C13 C14 122.92(14)
C13 C14 C15 118.24(14)
C13 C14 H14 120.8(10)
C15 C14 H14 120.9(10)
C10 C15 H15 119.1(10)
C14 C15 C10 120.99(14)
C14 C15 H15 119.9(10)
C17 C16 C5 121.04(13)
C21 C16 C5 120.62(13)
C21 C16 C17 118.29(14)
C16 C17 H17 119.9(9)
C18 C17 C16 120.76(15)
C18 C17 H17 119.4(9)
C17 C18 H18 119.1(10)
C19 C18 C17 120.05(16)
C19 C18 H18 120.8(10)
C18 C19 H19 119.8(8)
C20 C19 C18 119.65(15)
C20 C19 H19 120.5(8)
C19 C20 C21 120.20(16)
C19 C20 H20 119.5(10)
C21 C20 H20 120.3(11)
C16 C21 H21 120.5(9)
C20 C21 C16 121.04(16)
C20 C21 H21 118.5(9)

loop_
_geom_bond_atom_site_label_1
_geom_bond_atom_site_label_2
_geom_bond_distance
F1 C13 1.3678(16)
O1 C9 1.4307(17)
O1 H1 0.87(2)
C1 C2 1.499(2)
C1 C8 1.5046(19)
C1 C9 1.513(2)
C1 H1A 0.971(15)
C2 C3 1.456(2)
C2 C8 1.591(2)
C2 H2 0.961(16)
C3 C4 1.332(2)
C3 H3 0.947(16)
C4 C5 1.519(2)
C4 H4 0.957(17)
C5 C6 1.518(2)
C5 C9 1.5851(19)
C5 C16 1.521(2)
C6 C7 1.332(2)
C6 H6 0.997(15)
C7 C8 1.464(2)
C7 H7 0.978(16)
C8 H8 0.979(16)
C9 C10 1.5186(19)
C10 C11 1.391(2)
C10 C15 1.393(2)
C11 C12 1.385(2)
C11 H11 0.962(15)
C12 C13 1.370(2)
C12 H12 0.978(17)
C13 C14 1.370(2)
C14 C15 1.391(2)
C14 H14 0.968(17)
C15 H15 0.975(17)
C16 C17 1.393(2)
C16 C21 1.390(2)
C17 C18 1.392(2)
C17 H17 0.986(17)
C18 C19 1.387(2)
C18 H18 0.992(18)
C19 C20 1.380(2)
C19 H19 1.029(15)
C20 C21 1.388(2)
C20 H20 0.986(19)
C21 H21 0.966(17)

loop_
_geom_torsion_atom_site_label_1
_geom_torsion_atom_site_label_2
_geom_torsion_atom_site_label_3
_geom_torsion_atom_site_label_4
_geom_torsion
C1 C2 C3 C4 17.4(2)
C1 C2 C8 C7 -106.88(15)
C1 C8 C2 C1 0.000(0)
C1 C8 C2 C3 107.51(15)
C1 C8 C7 C6 -18.9(2)
C1 C9 C5 C4 50.64(15)
C1 C9 C5 C6 -59.04(14)
C1 C9 C5 C16 177.10(12)
C1 C9 C10 C11 -47.05(17)
C1 C9 C10 C15 133.85(14)
C2 C1 C8 C7 107.74(15)
C2 C1 C9 O1 -149.93(12)
C2 C1 C9 C5 -31.49(17)
C2 C1 C9 C10 93.37(15)
C2 C3 C4 C5 5.0(2)
C2 C8 C1 C2 0.000(0)
C2 C8 C1 C9 -111.11(14)
C2 C8 C7 C6 47.8(2)
C3 C2 C1 C8 -107.85(15)
C3 C2 C1 C9 -1.66(19)
C3 C2 C8 C7 0.6(2)
C3 C4 C5 C6 73.62(16)
C3 C4 C5 C9 -40.07(18)
C3 C4 C5 C16 -164.80(13)
C4 C3 C2 C8 -49.83(19)
C4 C5 C6 C7 -75.01(16)
C4 C5 C9 O1 168.79(11)
C4 C5 C9 C10 -73.75(15)
C4 C5 C16 C17 34.87(18)
C4 C5 C16 C21 -147.47(13)
C5 C6 C7 C8 -2.6(2)
C5 C9 C1 C8 41.50(16)
C5 C9 C10 C11 75.95(16)
C5 C9 C10 C15 -103.15(15)
C6 C5 C9 O1 59.10(14)
C6 C5 C9 C10 176.57(11)
C6 C5 C16 C17 149.33(13)
C6 C5 C16 C21 -33.01(18)
C7 C6 C5 C9 41.44(17)
C7 C6 C5 C16 163.40(13)
C7 C8 C1 C9 -3.36(19)
C8 C1 C9 O1 -76.94(15)
C8 C1 C9 C10 166.36(12)
C8 C2 C1 C8 0.000(0)
C8 C2 C1 C9 106.19(14)
C9 C5 C16 C17 -90.32(16)
C9 C5 C16 C21 87.34(15)
C10 C9 C5 C16 52.71(15)
C11 C10 C9 O1 -165.04(12)
C15 C10 C9 O1 15.86(17)
C16 C5 C9 O1 -64.75(14)
